data_4339186
loop_
_publ_author_name
'Wu, Adam'
'Masland, Joshua'
'Swartz, Rodney D.'
'Kaminsky, Werner'
'Mayer, James M.'

_publ_section_title
;
 Synthesis and characterization of ruthenium bis(beta-diketonato)
 pyridine-imidazole complexes for hydrogen atom transfer.
;
_journal_issue 26
_journal_name_full 'Inorganic chemistry'
_journal_page_first 11190
_journal_page_last 11201
_journal_paper_doi 10.1021/ic7015726
_journal_volume 46
_journal_year 2007
_chemical_formula_moiety 'C18 H21 N3 O4 Ru, 0.5(C6 H6)'
_chemical_formula_sum 'C21 H24 N3 O4 Ru'
_chemical_formula_weight 483.50
_chemical_name_common AW15
_space_group_IT_number 14
_symmetry_cell_setting monoclinic
_symmetry_Int_Tables_number 14
_symmetry_space_group_name_Hall '-P 2ybc'
_symmetry_space_group_name_H-M 'P 1 21/c 1'
_atom_sites_solution_hydrogens geom
_atom_sites_solution_primary direct
_atom_sites_solution_secondary difmap
_audit_creation_method SHELXL-97
_cell_angle_alpha 90.00
_cell_angle_beta 106.260(3)
_cell_angle_gamma 90.00
_cell_formula_units_Z 4
_cell_length_a 7.5358(6)
_cell_length_b 15.9357(14)
_cell_length_c 17.595(2)
_cell_measurement_reflns_used 594
_cell_measurement_temperature 130(2)
_cell_volume 2028.4(3)
_computing_cell_refinement 'HKL Scalepack (Otwinowski & Minor 1997)'
_computing_data_collection KappaCCD
_computing_data_reduction 'HKL Scalepack (Otwinowski & Minor 1997)'
_computing_molecular_graphics 'maXus, Zortep'
_computing_publication_material 'SHELXL-97 (Sheldrick, 1997)'
_computing_structure_refinement 'SHELXL-97 (Sheldrick, 1997)'
_computing_structure_solution SIR97
_diffrn_ambient_temperature 130(2)
_diffrn_measured_fraction_theta_full 0.985
_diffrn_measured_fraction_theta_max 0.966
_diffrn_measurement_device_type 'Nonius KappaCCD'
_diffrn_measurement_method '\f and \w scans'
_diffrn_radiation_monochromator graphite
_diffrn_radiation_source 'fine-focus sealed tube'
_diffrn_radiation_type MoK\a
_diffrn_radiation_wavelength 0.71073
_diffrn_reflns_av_R_equivalents 0.0992
_diffrn_reflns_av_sigmaI/netI 0.1488
_diffrn_reflns_limit_h_max 9
_diffrn_reflns_limit_h_min -9
_diffrn_reflns_limit_k_max 19
_diffrn_reflns_limit_k_min -19
_diffrn_reflns_limit_l_max 21
_diffrn_reflns_limit_l_min -21
_diffrn_reflns_number 6807
_diffrn_reflns_theta_full 25.00
_diffrn_reflns_theta_max 25.49
_diffrn_reflns_theta_min 2.41
_exptl_absorpt_coefficient_mu 0.806
_exptl_absorpt_correction_T_max 0.9095
_exptl_absorpt_correction_T_min 0.8302
_exptl_absorpt_correction_type multi-scan
_exptl_absorpt_process_details HKL2000
_exptl_crystal_colour brown
_exptl_crystal_density_diffrn 1.583
_exptl_crystal_density_method 'not measured'
_exptl_crystal_description plate
_exptl_crystal_F_000 988
_exptl_crystal_size_max 0.24
_exptl_crystal_size_mid 0.17
_exptl_crystal_size_min 0.12
_refine_diff_density_max 0.620
_refine_diff_density_min -0.780
_refine_diff_density_rms 0.119
_refine_ls_extinction_coef 0.0059(8)
_refine_ls_extinction_expression Fc^*^=kFc[1+0.001xFc^2^\l^3^/sin(2\q)]^-1/4^
_refine_ls_extinction_method SHELXL
_refine_ls_goodness_of_fit_ref 0.984
_refine_ls_hydrogen_treatment constr
_refine_ls_matrix_type full
_refine_ls_number_parameters 267
_refine_ls_number_reflns 3652
_refine_ls_number_restraints 0
_refine_ls_restrained_S_all 0.984
_refine_ls_R_factor_all 0.1439
_refine_ls_R_factor_gt 0.0649
_refine_ls_shift/su_max 0.001
_refine_ls_shift/su_mean 0.000
_refine_ls_structure_factor_coef Fsqd
_refine_ls_weighting_details 'calc w=1/[\s^2^(Fo^2^)+(0.0602P)^2^+0.0000P] where P=(Fo^2^+2Fc^2^)/3'
_refine_ls_weighting_scheme calc
_refine_ls_wR_factor_gt 0.1309
_refine_ls_wR_factor_ref 0.1649
_reflns_number_gt 1927
_reflns_number_total 3652
_reflns_threshold_expression >2sigma(I)
_cod_data_source_file ic7015726-file003.cif
_cod_data_source_block shelxl
_cod_depositor_comments
;
The following automatic conversions were performed:

'_symmetry_cell_setting' value 'Monoclinic' changed to 'monoclinic'
according to
/usr/data/users/saulius/automatic-downloads/retrospective/ACS/lib/dictionaries/cif_core.dic
dictionary named 'cif_core.dic' version 2.4.2 from 2011-04-26.

Automatic conversion script
Id: cif_fix_values 2281 2013-09-26 08:29:07Z andrius 
;
_cod_original_cell_volume 2028.5(3)
_cod_original_sg_symbol_H-M 'P 21/c'
_cod_database_code 4339186

loop_
_symmetry_equiv_pos_as_xyz
'x, y, z'
'-x, y+1/2, -z+1/2'
'-x, -y, -z'
'x, -y-1/2, z-1/2'

loop_
_atom_site_label
_atom_site_type_symbol
_atom_site_fract_x
_atom_site_fract_y
_atom_site_fract_z
_atom_site_U_iso_or_equiv
_atom_site_adp_type
_atom_site_occupancy
_atom_site_symmetry_multiplicity
_atom_site_calc_flag
_atom_site_refinement_flags
Ru1 Ru 0.79519(10) 0.45418(5) 0.18768(5) 0.0444(3) Uani 1 1 d .
O1 O 1.0454(8) 0.4044(4) 0.1909(3) 0.0461(15) Uani 1 1 d .
O2 O 0.7722(8) 0.3882(4) 0.2842(3) 0.0468(15) Uani 1 1 d .
O3 O 0.5441(8) 0.5054(4) 0.1866(4) 0.0463(14) Uani 1 1 d .
O4 O 0.9385(7) 0.5396(4) 0.2685(3) 0.0472(14) Uani 1 1 d .
N1 N 0.6699(9) 0.3709(5) 0.1046(4) 0.0434(17) Uani 1 1 d .
N2 N 0.8028(9) 0.5162(4) 0.0877(5) 0.0447(18) Uani 1 1 d .
N3 N 0.7297(10) 0.5211(4) -0.0434(4) 0.0473(19) Uani 1 1 d .
H3N H 0.6831 0.5067 -0.0933 0.057 Uiso 1 1 calc R
C1 C 1.3182(12) 0.3263(6) 0.2398(6) 0.054(2) Uani 1 1 d .
H1A H 1.3625 0.2796 0.2765 0.064 Uiso 1 1 calc R
H1B H 1.4041 0.3736 0.2544 0.064 Uiso 1 1 calc R
H1C H 1.3107 0.3082 0.1858 0.064 Uiso 1 1 calc R
C2 C 1.1283(11) 0.3532(6) 0.2442(5) 0.045(2) Uani 1 1 d .
C3 C 1.0637(12) 0.3204(6) 0.3050(5) 0.049(2) Uani 1 1 d .
H3 H 1.1408 0.2799 0.3379 0.059 Uiso 1 1 calc R
C4 C 0.8994(12) 0.3399(6) 0.3234(5) 0.049(2) Uani 1 1 d .
C5 C 0.8643(14) 0.3008(6) 0.3965(6) 0.061(3) Uani 1 1 d .
H5A H 0.9803 0.2781 0.4306 0.073 Uiso 1 1 calc R
H5B H 0.7737 0.2554 0.3806 0.073 Uiso 1 1 calc R
H5C H 0.8164 0.3436 0.4256 0.073 Uiso 1 1 calc R
C6 C 0.3307(12) 0.5864(6) 0.2327(6) 0.055(3) Uani 1 1 d .
H6A H 0.3306 0.6237 0.2770 0.066 Uiso 1 1 calc R
H6B H 0.2591 0.5358 0.2357 0.066 Uiso 1 1 calc R
H6C H 0.2750 0.6154 0.1826 0.066 Uiso 1 1 calc R
C7 C 0.5255(12) 0.5624(6) 0.2371(5) 0.048(2) Uani 1 1 d .
C8 C 0.6708(11) 0.6033(6) 0.2914(5) 0.048(2) Uani 1 1 d .
H8 H 0.6364 0.6437 0.3244 0.057 Uiso 1 1 calc R
C9 C 0.8613(12) 0.5920(6) 0.3034(5) 0.046(2) Uani 1 1 d .
C10 C 0.9929(12) 0.6489(6) 0.3635(5) 0.054(2) Uani 1 1 d .
H10A H 0.9344 0.6657 0.4044 0.065 Uiso 1 1 calc R
H10B H 1.0209 0.6989 0.3366 0.065 Uiso 1 1 calc R
H10C H 1.1075 0.6184 0.3882 0.065 Uiso 1 1 calc R
C11 C 0.6159(11) 0.2927(6) 0.1166(6) 0.051(2) Uani 1 1 d .
H11 H 0.6331 0.2753 0.1698 0.061 Uiso 1 1 calc R
C12 C 0.5376(12) 0.2361(6) 0.0577(6) 0.053(2) Uani 1 1 d .
H12 H 0.5066 0.1810 0.0702 0.063 Uiso 1 1 calc R
C13 C 0.5050(12) 0.2617(6) -0.0203(6) 0.054(2) Uani 1 1 d .
H13 H 0.4484 0.2246 -0.0623 0.065 Uiso 1 1 calc R
C14 C 0.5558(11) 0.3415(5) -0.0364(5) 0.044(2) Uani 1 1 d .
H14 H 0.5317 0.3608 -0.0894 0.053 Uiso 1 1 calc R
C15 C 0.6434(11) 0.3934(6) 0.0271(5) 0.047(2) Uani 1 1 d .
C16 C 0.7146(12) 0.4761(6) 0.0211(6) 0.050(2) Uani 1 1 d .
C17 C 0.8290(11) 0.5919(6) -0.0168(5) 0.050(2) Uani 1 1 d .
H17 H 0.8608 0.6353 -0.0477 0.060 Uiso 1 1 calc R
C18 C 0.8731(12) 0.5868(6) 0.0639(6) 0.048(2) Uani 1 1 d .
H18 H 0.9440 0.6275 0.0990 0.057 Uiso 1 1 calc R
C19 C 0.518(2) 0.4754(7) 0.4270(7) 0.077(3) Uani 1 1 d .
H19 H 0.5319 0.4584 0.3772 0.092 Uiso 1 1 calc R
C20 C 0.6668(17) 0.5032(7) 0.4846(9) 0.078(4) Uani 1 1 d .
H20 H 0.7838 0.5059 0.4743 0.094 Uiso 1 1 calc R
C21 C 0.3483(19) 0.4719(7) 0.4407(9) 0.086(4) Uani 1 1 d .
H21 H 0.2429 0.4531 0.4007 0.103 Uiso 1 1 calc R

loop_
_atom_site_aniso_label
_atom_site_aniso_U_11
_atom_site_aniso_U_22
_atom_site_aniso_U_33
_atom_site_aniso_U_23
_atom_site_aniso_U_13
_atom_site_aniso_U_12
Ru1 0.0396(4) 0.0492(4) 0.0450(4) -0.0003(5) 0.0125(3) 0.0009(4)
O1 0.047(3) 0.047(4) 0.043(4) 0.009(3) 0.011(3) 0.003(3)
O2 0.044(3) 0.047(4) 0.047(4) -0.002(3) 0.009(3) -0.002(3)
O3 0.044(3) 0.054(4) 0.041(4) -0.002(3) 0.011(3) 0.001(3)
O4 0.042(3) 0.055(4) 0.045(3) 0.002(3) 0.012(3) 0.005(3)
N1 0.041(4) 0.049(4) 0.043(4) 0.007(4) 0.017(3) -0.001(3)
N2 0.041(4) 0.040(4) 0.053(5) -0.005(4) 0.014(4) 0.000(3)
N3 0.050(4) 0.055(5) 0.037(4) 0.003(4) 0.012(3) 0.004(4)
C1 0.055(6) 0.051(6) 0.057(7) 0.000(5) 0.019(5) 0.012(5)
C2 0.039(5) 0.053(6) 0.043(5) -0.005(5) 0.010(4) 0.001(4)
C3 0.047(5) 0.050(6) 0.053(6) 0.004(5) 0.017(4) 0.003(4)
C4 0.050(5) 0.054(6) 0.041(6) -0.002(5) 0.011(4) 0.002(5)
C5 0.072(7) 0.064(7) 0.053(6) 0.015(5) 0.026(5) 0.004(5)
C6 0.047(5) 0.059(6) 0.061(7) -0.014(5) 0.017(5) -0.003(5)
C7 0.045(5) 0.050(6) 0.046(6) 0.003(5) 0.008(4) -0.008(4)
C8 0.038(5) 0.054(6) 0.056(6) -0.001(4) 0.021(4) 0.008(4)
C9 0.049(5) 0.043(5) 0.047(6) 0.005(4) 0.014(4) -0.006(4)
C10 0.050(5) 0.056(6) 0.057(6) -0.005(5) 0.017(5) 0.001(5)
C11 0.045(5) 0.056(6) 0.057(6) 0.004(5) 0.022(5) 0.003(4)
C12 0.052(5) 0.048(6) 0.062(7) -0.002(5) 0.023(5) -0.001(5)
C13 0.044(5) 0.049(6) 0.069(7) -0.007(5) 0.016(5) 0.002(4)
C14 0.037(5) 0.050(6) 0.045(6) 0.006(5) 0.011(4) 0.007(4)
C15 0.034(5) 0.050(6) 0.056(6) 0.001(5) 0.012(4) 0.000(4)
C16 0.044(5) 0.047(6) 0.064(7) -0.003(5) 0.025(5) 0.005(4)
C17 0.041(5) 0.060(6) 0.043(6) 0.004(5) 0.004(4) -0.005(4)
C18 0.046(5) 0.039(5) 0.054(6) -0.002(5) 0.007(4) -0.006(4)
C19 0.111(10) 0.057(8) 0.062(8) -0.001(6) 0.025(7) -0.013(7)
C20 0.073(8) 0.049(7) 0.118(12) 0.012(7) 0.035(8) 0.002(6)
C21 0.092(9) 0.046(7) 0.094(11) 0.008(7) -0.015(7) -0.002(6)

loop_
_atom_type_symbol
_atom_type_description
_atom_type_scat_dispersion_real
_atom_type_scat_dispersion_imag
_atom_type_scat_source
C C 0.0033 0.0016 'International Tables Vol C Tables 4.2.6.8 and 6.1.1.4'
H H 0.0000 0.0000 'International Tables Vol C Tables 4.2.6.8 and 6.1.1.4'
N N 0.0061 0.0033 'International Tables Vol C Tables 4.2.6.8 and 6.1.1.4'
O O 0.0106 0.0060 'International Tables Vol C Tables 4.2.6.8 and 6.1.1.4'
Ru Ru -1.2594 0.8363 'International Tables Vol C Tables 4.2.6.8 and 6.1.1.4'

loop_
_geom_angle_atom_site_label_1
_geom_angle_atom_site_label_2
_geom_angle_atom_site_label_3
_geom_angle
_geom_angle_site_symmetry_1
_geom_angle_site_symmetry_3
N1 Ru1 N2 79.2(3) . .
N1 Ru1 O1 90.3(3) . .
N2 Ru1 O1 87.9(2) . .
N1 Ru1 O4 175.7(2) . .
N2 Ru1 O4 98.1(3) . .
O1 Ru1 O4 86.3(2) . .
N1 Ru1 O2 97.6(3) . .
N2 Ru1 O2 176.3(3) . .
O1 Ru1 O2 94.0(2) . .
O4 Ru1 O2 85.2(2) . .
N1 Ru1 O3 90.7(3) . .
N2 Ru1 O3 92.7(3) . .
O1 Ru1 O3 178.9(3) . .
O4 Ru1 O3 92.7(2) . .
O2 Ru1 O3 85.4(2) . .
C2 O1 Ru1 122.2(5) . .
C4 O2 Ru1 122.4(6) . .
C7 O3 Ru1 122.9(5) . .
C9 O4 Ru1 123.3(5) . .
C11 N1 C15 115.6(8) . .
C11 N1 Ru1 126.9(6) . .
C15 N1 Ru1 117.5(6) . .
C16 N2 C18 105.5(8) . .
C16 N2 Ru1 113.5(6) . .
C18 N2 Ru1 141.0(7) . .
C17 N3 C16 108.3(8) . .
C17 N3 H3N 125.8 . .
C16 N3 H3N 125.8 . .
C2 C1 H1A 109.5 . .
C2 C1 H1B 109.5 . .
H1A C1 H1B 109.5 . .
C2 C1 H1C 109.5 . .
H1A C1 H1C 109.5 . .
H1B C1 H1C 109.5 . .
O1 C2 C3 127.0(8) . .
O1 C2 C1 114.9(7) . .
C3 C2 C1 118.0(8) . .
C2 C3 C4 128.0(9) . .
C2 C3 H3 116.0 . .
C4 C3 H3 116.0 . .
O2 C4 C3 126.1(9) . .
O2 C4 C5 115.1(8) . .
C3 C4 C5 118.7(9) . .
C4 C5 H5A 109.5 . .
C4 C5 H5B 109.5 . .
H5A C5 H5B 109.5 . .
C4 C5 H5C 109.5 . .
H5A C5 H5C 109.5 . .
H5B C5 H5C 109.5 . .
C7 C6 H6A 109.5 . .
C7 C6 H6B 109.5 . .
H6A C6 H6B 109.5 . .
C7 C6 H6C 109.5 . .
H6A C6 H6C 109.5 . .
H6B C6 H6C 109.5 . .
O3 C7 C8 125.3(8) . .
O3 C7 C6 115.7(8) . .
C8 C7 C6 119.0(8) . .
C7 C8 C9 128.0(9) . .
C7 C8 H8 116.0 . .
C9 C8 H8 116.0 . .
O4 C9 C8 126.9(9) . .
O4 C9 C10 115.4(8) . .
C8 C9 C10 117.7(8) . .
C9 C10 H10A 109.5 . .
C9 C10 H10B 109.5 . .
H10A C10 H10B 109.5 . .
C9 C10 H10C 109.5 . .
H10A C10 H10C 109.5 . .
H10B C10 H10C 109.5 . .
N1 C11 C12 125.0(9) . .
N1 C11 H11 117.5 . .
C12 C11 H11 117.5 . .
C13 C12 C11 118.2(9) . .
C13 C12 H12 120.9 . .
C11 C12 H12 120.9 . .
C14 C13 C12 119.4(9) . .
C14 C13 H13 120.3 . .
C12 C13 H13 120.3 . .
C13 C14 C15 118.5(9) . .
C13 C14 H14 120.8 . .
C15 C14 H14 120.8 . .
N1 C15 C14 123.1(8) . .
N1 C15 C16 111.0(8) . .
C14 C15 C16 125.8(9) . .
N2 C16 N3 109.7(8) . .
N2 C16 C15 118.6(9) . .
N3 C16 C15 131.2(9) . .
C18 C17 N3 104.9(8) . .
C18 C17 H17 127.6 . .
N3 C17 H17 127.6 . .
N2 C18 C17 111.5(8) . .
N2 C18 H18 124.2 . .
C17 C18 H18 124.2 . .
C20 C19 C21 119.9(12) . .
C20 C19 H19 120.0 . .
C21 C19 H19 120.0 . .
C19 C20 C21 121.6(12) . 3_666
C19 C20 H20 119.2 . .
C21 C20 H20 119.2 3_666 .
C19 C21 C20 118.5(12) . 3_666
C19 C21 H21 120.7 . .
C20 C21 H21 120.7 3_666 .

loop_
_geom_bond_atom_site_label_1
_geom_bond_atom_site_label_2
_geom_bond_distance
_geom_bond_site_symmetry_2
Ru1 N1 2.004(7) .
Ru1 N2 2.033(7) .
Ru1 O1 2.031(6) .
Ru1 O4 2.044(6) .
Ru1 O2 2.046(6) .
Ru1 O3 2.056(6) .
O1 C2 1.268(10) .
O2 C4 1.271(10) .
O3 C7 1.305(10) .
O4 C9 1.270(10) .
N1 C11 1.346(11) .
N1 C15 1.369(11) .
N2 C16 1.337(11) .
N2 C18 1.358(10) .
N3 C17 1.362(11) .
N3 C16 1.374(11) .
N3 H3N 0.8800 .
C1 C2 1.516(11) .
C1 H1A 0.9800 .
C1 H1B 0.9800 .
C1 H1C 0.9800 .
C2 C3 1.394(11) .
C3 C4 1.400(11) .
C3 H3 0.9500 .
C4 C5 1.517(12) .
C5 H5A 0.9800 .
C5 H5B 0.9800 .
C5 H5C 0.9800 .
C6 C7 1.498(11) .
C6 H6A 0.9800 .
C6 H6B 0.9800 .
C6 H6C 0.9800 .
C7 C8 1.397(12) .
C8 C9 1.403(11) .
C8 H8 0.9500 .
C9 C10 1.529(12) .
C10 H10A 0.9800 .
C10 H10B 0.9800 .
C10 H10C 0.9800 .
C11 C12 1.376(13) .
C11 H11 0.9500 .
C12 C13 1.386(13) .
C12 H12 0.9500 .
C13 C14 1.380(12) .
C13 H13 0.9500 .
C14 C15 1.397(12) .
C14 H14 0.9500 .
C15 C16 1.438(12) .
C17 C18 1.368(12) .
C17 H17 0.9500 .
C18 H18 0.9500 .
C19 C20 1.358(16) .
C19 C21 1.368(17) .
C19 H19 0.9500 .
C20 C21 1.408(18) 3_666
C20 H20 0.9500 .
C21 C20 1.408(18) 3_666
C21 H21 0.9500 .

loop_
_geom_torsion_atom_site_label_1
_geom_torsion_atom_site_label_2
_geom_torsion_atom_site_label_3
_geom_torsion_atom_site_label_4
_geom_torsion
_geom_torsion_site_symmetry_4
N1 Ru1 O1 C2 -99.7(7) .
N2 Ru1 O1 C2 -178.9(7) .
O4 Ru1 O1 C2 82.8(7) .
O2 Ru1 O1 C2 -2.0(7) .
N1 Ru1 O2 C4 93.7(7) .
O1 Ru1 O2 C4 2.8(7) .
O4 Ru1 O2 C4 -83.1(7) .
O3 Ru1 O2 C4 -176.3(7) .
N1 Ru1 O3 C7 172.7(6) .
N2 Ru1 O3 C7 -108.0(6) .
O4 Ru1 O3 C7 -9.8(6) .
O2 Ru1 O3 C7 75.1(6) .
N2 Ru1 O4 C9 100.4(7) .
O1 Ru1 O4 C9 -172.3(7) .
O2 Ru1 O4 C9 -78.0(7) .
O3 Ru1 O4 C9 7.2(7) .
N2 Ru1 N1 C11 174.2(7) .
O1 Ru1 N1 C11 86.4(7) .
O2 Ru1 N1 C11 -7.7(7) .
O3 Ru1 N1 C11 -93.2(7) .
N2 Ru1 N1 C15 -2.4(6) .
O1 Ru1 N1 C15 -90.2(6) .
O2 Ru1 N1 C15 175.7(6) .
O3 Ru1 N1 C15 90.2(6) .
N1 Ru1 N2 C16 4.4(6) .
O1 Ru1 N2 C16 95.1(6) .
O4 Ru1 N2 C16 -178.9(6) .
O3 Ru1 N2 C16 -85.8(6) .
N1 Ru1 N2 C18 -173.6(9) .
O1 Ru1 N2 C18 -82.8(9) .
O4 Ru1 N2 C18 3.1(9) .
O3 Ru1 N2 C18 96.3(9) .
Ru1 O1 C2 C3 2.8(13) .
Ru1 O1 C2 C1 -176.8(6) .
O1 C2 C3 C4 -3.8(17) .
C1 C2 C3 C4 175.8(9) .
Ru1 O2 C4 C3 -4.3(13) .
Ru1 O2 C4 C5 175.9(6) .
C2 C3 C4 O2 4.6(17) .
C2 C3 C4 C5 -175.5(9) .
Ru1 O3 C7 C8 8.1(12) .
Ru1 O3 C7 C6 -174.1(6) .
O3 C7 C8 C9 -0.4(16) .
C6 C7 C8 C9 -178.0(9) .
Ru1 O4 C9 C8 -2.6(13) .
Ru1 O4 C9 C10 178.3(5) .
C7 C8 C9 O4 -2.8(16) .
C7 C8 C9 C10 176.2(9) .
C15 N1 C11 C12 -0.3(12) .
Ru1 N1 C11 C12 -176.9(6) .
N1 C11 C12 C13 -2.4(13) .
C11 C12 C13 C14 1.6(12) .
C12 C13 C14 C15 1.7(12) .
C11 N1 C15 C14 3.9(11) .
Ru1 N1 C15 C14 -179.2(6) .
C11 N1 C15 C16 -176.9(7) .
Ru1 N1 C15 C16 0.1(9) .
C13 C14 C15 N1 -4.6(12) .
C13 C14 C15 C16 176.2(8) .
C18 N2 C16 N3 0.0(9) .
Ru1 N2 C16 N3 -178.7(5) .
C18 N2 C16 C15 172.7(7) .
Ru1 N2 C16 C15 -5.9(9) .
C17 N3 C16 N2 -0.4(9) .
C17 N3 C16 C15 -172.0(9) .
N1 C15 C16 N2 3.9(11) .
C14 C15 C16 N2 -176.9(8) .
N1 C15 C16 N3 174.9(8) .
C14 C15 C16 N3 -5.9(15) .
C16 N3 C17 C18 0.7(9) .
C16 N2 C18 C17 0.5(10) .
Ru1 N2 C18 C17 178.5(7) .
N3 C17 C18 N2 -0.7(10) .
C21 C19 C20 C21 1(2) 3_666
C20 C19 C21 C20 -0.6(19) 3_666
